data_7133915
loop_
_publ_author_name
'Harsha, Priyasha'
'Das, Dinabandhu'

_publ_section_title
;
 Bidirectional strain release in a thermosalient organic salt crystal
 induced by anisotropic thermal expansion and phase transformation.
;
_journal_issue 95
_journal_name_full 'Chemical communications (Cambridge, England)'
_journal_page_first 14105
_journal_page_last 14108
_journal_paper_doi 10.1039/d4cc04764h
_journal_volume 60
_journal_year 2024
_chemical_formula_moiety 'C4 H O4, C3 H5 N2'
_chemical_formula_sum 'C7 H6 N2 O4'
_chemical_formula_weight 182.14
_space_group_crystal_system monoclinic
_space_group_IT_number 14
_space_group_name_Hall '-P 2ybc'
_space_group_name_H-M_alt 'P 1 21/c 1'
_atom_sites_solution_hydrogens mixed
_audit_creation_method SHELXL-2019/3
_audit_update_record
;
2024-09-13 deposited with the CCDC.	2024-11-01 downloaded from the CCDC.
;
_cell_angle_alpha 90
_cell_angle_beta 100.458(4)
_cell_angle_gamma 90
_cell_formula_units_Z 4
_cell_length_a 9.3773(10)
_cell_length_b 10.9848(13)
_cell_length_c 7.5143(8)
_cell_measurement_reflns_used 7751
_cell_measurement_temperature 250(2)
_cell_measurement_theta_max 28.36
_cell_measurement_theta_min 2.21
_cell_volume 761.17(15)
_computing_cell_refinement 'Bruker SAINT'
_computing_data_collection 'Bruker APEX3'
_computing_data_reduction 'Bruker SAINT'
_computing_molecular_graphics 'XSeed (Barbour 2017)'
_computing_structure_refinement 'SHELXL-2019/2 (Sheldrick, 2019)'
_computing_structure_solution 'SHELXT 2018/2 (Sheldrick, 2018)'
_diffrn_ambient_temperature 250(2)
_diffrn_measured_fraction_theta_full 0.981
_diffrn_measured_fraction_theta_max 0.984
_diffrn_measurement_device_type 'Bruker APEX-III CMOS detector'
_diffrn_measurement_method '\f and \w scans'
_diffrn_radiation_type MoK\a
_diffrn_radiation_wavelength 0.71073
_diffrn_reflns_av_R_equivalents 0.0201
_diffrn_reflns_av_unetI/netI 0.0124
_diffrn_reflns_Laue_measured_fraction_full 0.981
_diffrn_reflns_Laue_measured_fraction_max 0.984
_diffrn_reflns_limit_h_max 11
_diffrn_reflns_limit_h_min -12
_diffrn_reflns_limit_k_max 14
_diffrn_reflns_limit_k_min -14
_diffrn_reflns_limit_l_max 10
_diffrn_reflns_limit_l_min -9
_diffrn_reflns_number 13588
_diffrn_reflns_point_group_measured_fraction_full 0.981
_diffrn_reflns_point_group_measured_fraction_max 0.984
_diffrn_reflns_theta_full 25.000
_diffrn_reflns_theta_max 28.381
_diffrn_reflns_theta_min 2.884
_diffrn_source Microfocus
_exptl_absorpt_coefficient_mu 0.133
_exptl_absorpt_correction_T_max 0.7457
_exptl_absorpt_correction_T_min 0.7138
_exptl_absorpt_correction_type none
_exptl_absorpt_process_details SADABS
_exptl_crystal_colour colourless
_exptl_crystal_density_diffrn 1.589
_exptl_crystal_density_meas ?
_exptl_crystal_description Block
_exptl_crystal_F_000 376
_exptl_crystal_recrystallization_method 'Re-crystallisation from solvent: Mixture of Methanol and Water'
_exptl_crystal_size_max 0.298
_exptl_crystal_size_mid 0.258
_exptl_crystal_size_min 0.150
_refine_diff_density_max 0.378
_refine_diff_density_min -0.169
_refine_diff_density_rms 0.036
_refine_ls_extinction_method none
_refine_ls_goodness_of_fit_ref 1.094
_refine_ls_hydrogen_treatment mixed
_refine_ls_matrix_type full
_refine_ls_number_parameters 142
_refine_ls_number_reflns 1879
_refine_ls_number_restraints 0
_refine_ls_restrained_S_all 1.094
_refine_ls_R_factor_all 0.0384
_refine_ls_R_factor_gt 0.0357
_refine_ls_shift/su_max 0.000
_refine_ls_shift/su_mean 0.000
_refine_ls_structure_factor_coef Fsqd
_refine_ls_weighting_details 'w=1/[\s^2^(Fo^2^)+(0.0627P)^2^+0.1165P] where P=(Fo^2^+2Fc^2^)/3'
_refine_ls_weighting_scheme calc
_refine_ls_wR_factor_gt 0.1052
_refine_ls_wR_factor_ref 0.1080
_reflns_Friedel_coverage 0.000
_reflns_number_gt 1737
_reflns_number_total 1879
_reflns_threshold_expression 'I > 2\s(I)'
_cod_data_source_file d4cc04764h4.cif
_cod_data_source_block SQIM250K_HT
_cod_depositor_comments
;
The following automatic conversions were performed:

data item '_exptl_crystal_density_meas' value 'not measured' was
changed to '?' -- the value is perceived as not measured.

Automatic conversion script
Id: cif_fix_values 8170 2020-07-09 18:12:32Z antanas 

 Adding full bibliography for 7133913--7133921.cif.
;
_cod_original_sg_symbol_H-M 'P 21/c'
_cod_database_code 7133915
_shelx_shelxl_version_number 2019/3
_shelx_space_group_comment
;
The symmetry employed for this shelxl refinement is uniquely defined
by the following loop, which should always be used as a source of
symmetry information in preference to the above space-group names.
They are only intended as comments.
;

loop_
_space_group_symop_operation_xyz
'x, y, z'
'-x, y+1/2, -z+1/2'
'-x, -y, -z'
'x, -y-1/2, z-1/2'

loop_
_atom_site_label
_atom_site_type_symbol
_atom_site_fract_x
_atom_site_fract_y
_atom_site_fract_z
_atom_site_U_iso_or_equiv
_atom_site_adp_type
_atom_site_occupancy
_atom_site_site_symmetry_order
_atom_site_calc_flag
_atom_site_refinement_flags_posn
_atom_site_refinement_flags_adp
_atom_site_refinement_flags_occupancy
_atom_site_disorder_assembly
_atom_site_disorder_group
O1 O 1.02327(7) 0.87787(6) 0.17875(11) 0.0334(2) Uani 1 1 d . . . . .
O3 O 0.69528(8) 0.60845(7) 0.33440(12) 0.0376(2) Uani 1 1 d . . . . .
O4 O 1.01532(8) 0.59356(7) 0.21361(12) 0.0377(2) Uani 1 1 d . . . . .
O2 O 0.70536(8) 0.90143(7) 0.29596(13) 0.0414(2) Uani 1 1 d . . . . .
C3 C 0.78249(10) 0.68211(8) 0.29175(13) 0.0261(2) Uani 1 1 d . . . . .
C2 C 0.78626(10) 0.81859(8) 0.27485(13) 0.0273(2) Uani 1 1 d . . . . .
C4 C 0.92262(10) 0.67744(8) 0.23876(13) 0.0257(2) Uani 1 1 d . . . . .
C1 C 0.93074(10) 0.80578(8) 0.22140(13) 0.0253(2) Uani 1 1 d . . . . .
N1 N 0.45525(10) 0.70975(9) 0.44164(13) 0.0334(2) Uani 1 1 d . . . . .
N2 N 0.25435(10) 0.71588(9) 0.53920(13) 0.0337(2) Uani 1 1 d . . . . .
C5 C 0.42330(12) 0.83009(10) 0.46155(15) 0.0359(3) Uani 1 1 d . . . . .
C7 C 0.35130(11) 0.64261(11) 0.48903(15) 0.0368(3) Uani 1 1 d . . . . .
C6 C 0.29674(12) 0.83413(11) 0.52311(15) 0.0362(3) Uani 1 1 d . . . . .
H4 H 0.9917(15) 0.5143(16) 0.255(2) 0.074(6) Uiso 1 1 d . . . . .
H2 H 0.1733(18) 0.6921(16) 0.581(2) 0.061(5) Uiso 1 1 d . . . . .
H1 H 0.5346(18) 0.6815(16) 0.402(2) 0.059(4) Uiso 1 1 d . . . . .
H7 H 0.3464(16) 0.5559(18) 0.489(2) 0.066(5) Uiso 1 1 d . . . . .
H5 H 0.4809(16) 0.8920(15) 0.433(2) 0.056(4) Uiso 1 1 d . . . . .
H6 H 0.2470(16) 0.8995(15) 0.553(2) 0.054(4) Uiso 1 1 d . . . . .

loop_
_atom_site_aniso_label
_atom_site_aniso_U_11
_atom_site_aniso_U_22
_atom_site_aniso_U_33
_atom_site_aniso_U_23
_atom_site_aniso_U_13
_atom_site_aniso_U_12
O1 0.0290(4) 0.0207(3) 0.0562(5) 0.0004(3) 0.0229(3) -0.0027(3)
O3 0.0315(4) 0.0246(4) 0.0628(5) 0.0045(3) 0.0249(3) -0.0030(3)
O4 0.0331(4) 0.0199(4) 0.0673(5) 0.0024(3) 0.0281(3) 0.0038(3)
O2 0.0353(4) 0.0250(4) 0.0708(6) 0.0014(3) 0.0282(4) 0.0053(3)
C3 0.0247(4) 0.0207(4) 0.0356(5) 0.0013(3) 0.0127(3) 0.0002(3)
C2 0.0255(4) 0.0211(4) 0.0383(5) 0.0015(3) 0.0141(4) -0.0002(3)
C4 0.0240(4) 0.0197(4) 0.0363(5) 0.0001(3) 0.0133(3) 0.0000(3)
C1 0.0239(4) 0.0201(4) 0.0346(5) -0.0002(3) 0.0124(3) 0.0007(3)
N1 0.0265(4) 0.0340(5) 0.0435(5) 0.0015(4) 0.0160(3) 0.0012(3)
N2 0.0259(4) 0.0377(5) 0.0406(5) 0.0005(4) 0.0145(3) -0.0039(3)
C5 0.0358(6) 0.0293(5) 0.0459(6) -0.0025(4) 0.0166(4) -0.0072(4)
C7 0.0338(6) 0.0290(5) 0.0508(6) 0.0035(4) 0.0162(5) -0.0010(4)
C6 0.0351(6) 0.0311(5) 0.0454(6) -0.0057(4) 0.0157(4) 0.0002(4)

loop_
_atom_type_symbol
_atom_type_description
_atom_type_scat_dispersion_real
_atom_type_scat_dispersion_imag
_atom_type_scat_source
C C 0.0033 0.0016 'International Tables Vol C Tables 4.2.6.8 and 6.1.1.4'
H H 0.0000 0.0000 'International Tables Vol C Tables 4.2.6.8 and 6.1.1.4'
N N 0.0061 0.0033 'International Tables Vol C Tables 4.2.6.8 and 6.1.1.4'
O O 0.0106 0.0060 'International Tables Vol C Tables 4.2.6.8 and 6.1.1.4'

loop_
_geom_angle_atom_site_label_1
_geom_angle_atom_site_label_2
_geom_angle_atom_site_label_3
_geom_angle
_geom_angle_site_symmetry_1
_geom_angle_site_symmetry_3
_geom_angle_publ_flag
O3 C3 C4 136.81(9) . . ?
O3 C3 C2 134.59(8) . . ?
C4 C3 C2 88.60(7) . . ?
O2 C2 C1 136.68(9) . . ?
O2 C2 C3 135.32(8) . . ?
C1 C2 C3 88.00(7) . . ?
O4 C4 C1 129.82(8) . . ?
O4 C4 C3 136.92(8) . . ?
C1 C4 C3 93.26(7) . . ?
O1 C1 C4 134.39(8) . . ?
O1 C1 C2 135.47(8) . . ?
C4 C1 C2 90.14(7) . . ?
C7 N1 C5 108.82(9) . . ?
C7 N2 C6 109.10(9) . . ?
C6 C5 N1 107.00(9) . . ?
N2 C7 N1 108.46(10) . . ?
C5 C6 N2 106.62(9) . . ?

loop_
_geom_bond_atom_site_label_1
_geom_bond_atom_site_label_2
_geom_bond_distance
_geom_bond_site_symmetry_2
_geom_bond_publ_flag
O1 C1 1.2585(11) . ?
O3 C3 1.2334(11) . ?
O4 C4 1.3039(11) . ?
O2 C2 1.2135(11) . ?
C3 C4 1.4415(12) . ?
C3 C2 1.5055(13) . ?
C2 C1 1.4880(12) . ?
C4 C1 1.4191(12) . ?
N1 C7 1.3217(13) . ?
N1 C5 1.3696(14) . ?
N2 C7 1.3194(14) . ?
N2 C6 1.3702(15) . ?
C5 C6 1.3505(16) . ?
